data_4313579
loop_
_publ_author_name
'Kenneth W. Henderson'
'Alan R. Kennedy'
'Lynn Macdonald'
'Dugald J. MacDougall'

_publ_section_title
;
 Rational Design of Molecular Sheets Composed of Interconnecting Eight-
 and Twenty-Four-Membered Rings: Use of Lithiated Aggregates To Control
 Network Assembly
;
_journal_name_full 'Inorganic Chemistry'
_journal_page_first 2839
_journal_page_last 2841
_journal_paper_doi 10.1021/ic034115q
_journal_volume 42
_journal_year 2003
_chemical_formula_sum 'C7 H12 Li N O3 S'
_chemical_formula_weight 197.18
_chemical_name_systematic
;
 ?
;
_space_group_IT_number 14
_symmetry_cell_setting monoclinic
_symmetry_space_group_name_Hall '-P 2ybc'
_symmetry_space_group_name_H-M 'P 1 21/c 1'
_atom_sites_solution_hydrogens geom
_atom_sites_solution_primary direct
_atom_sites_solution_secondary difmap
_audit_creation_method SHELXL-97
_cell_angle_alpha 90.00
_cell_angle_beta 93.833(15)
_cell_angle_gamma 90.00
_cell_formula_units_Z 4
_cell_length_a 9.172(3)
_cell_length_b 9.787(3)
_cell_length_c 10.899(4)
_cell_measurement_reflns_used 100923
_cell_measurement_temperature 123(2)
_cell_measurement_theta_max 24.11
_cell_measurement_theta_min 1.02
_cell_volume 976.2(6)
_computing_data_collection 'Collect and Denzo'
_computing_structure_refinement 'SHELXL-97 (Sheldrick, 1997)'
_computing_structure_solution Shelxs-97
_diffrn_ambient_temperature 123(2)
_diffrn_measured_fraction_theta_full 0.988
_diffrn_measured_fraction_theta_max 0.988
_diffrn_measurement_device_type 'Nonius Kappa CCD'
_diffrn_measurement_method 'phi and omega scans'
_diffrn_radiation_monochromator graphite
_diffrn_radiation_source 'fine-focus sealed tube'
_diffrn_radiation_type MoK\a
_diffrn_radiation_wavelength 0.71073
_diffrn_reflns_av_R_equivalents 0.074
_diffrn_reflns_av_sigmaI/netI 0.073
_diffrn_reflns_limit_h_max 10
_diffrn_reflns_limit_h_min -10
_diffrn_reflns_limit_k_max 10
_diffrn_reflns_limit_k_min -10
_diffrn_reflns_limit_l_max 12
_diffrn_reflns_limit_l_min -12
_diffrn_reflns_number 8817
_diffrn_reflns_theta_full 23.49
_diffrn_reflns_theta_max 23.49
_diffrn_reflns_theta_min 3.05
_diffrn_standards_decay_% 0
_diffrn_standards_number 0
_exptl_absorpt_coefficient_mu 0.303
_exptl_absorpt_correction_type multi-scan
_exptl_absorpt_process_details 'sortav and denzox'
_exptl_crystal_colour colourless
_exptl_crystal_density_diffrn 1.342
_exptl_crystal_density_method 'not measured'
_exptl_crystal_description 'fragment of plate'
_exptl_crystal_F_000 416
_exptl_crystal_size_max 0.30
_exptl_crystal_size_mid 0.25
_exptl_crystal_size_min 0.08
_refine_diff_density_max 0.423
_refine_diff_density_min -0.369
_refine_diff_density_rms 0.065
_refine_ls_extinction_method none
_refine_ls_goodness_of_fit_ref 1.105
_refine_ls_hydrogen_treatment mixed
_refine_ls_matrix_type full
_refine_ls_number_parameters 123
_refine_ls_number_reflns 1423
_refine_ls_number_restraints 0
_refine_ls_restrained_S_all 1.105
_refine_ls_R_factor_all 0.1118
_refine_ls_R_factor_gt 0.0739
_refine_ls_shift/su_max 0.000
_refine_ls_shift/su_mean 0.000
_refine_ls_structure_factor_coef Fsqd
_refine_ls_weighting_details 'calc w=1/[\s^2^(Fo^2^)+(0.0283P)^2^+2.9612P] where P=(Fo^2^+2Fc^2^)/3'
_refine_ls_weighting_scheme calc
_refine_ls_wR_factor_gt 0.1447
_refine_ls_wR_factor_ref 0.1644
_reflns_number_gt 1023
_reflns_number_total 1423
_reflns_threshold_expression >2sigma(I)
_cod_data_source_file ic034115qsi20030201_011710.cif
_cod_data_source_block sortav
_cod_database_code 4313579

loop_
_symmetry_equiv_pos_as_xyz
'x, y, z'
'-x, y+1/2, -z+1/2'
'-x, -y, -z'
'x, -y-1/2, z-1/2'

loop_
_atom_site_label
_atom_site_type_symbol
_atom_site_fract_x
_atom_site_fract_y
_atom_site_fract_z
_atom_site_U_iso_or_equiv
_atom_site_adp_type
_atom_site_occupancy
_atom_site_symmetry_multiplicity
_atom_site_calc_flag
_atom_site_refinement_flags
_atom_site_disorder_assembly
_atom_site_disorder_group
Li1 Li 0.1580(11) 0.0850(9) 0.1716(7) 0.051(2) Uani 1 1 d . . .
S1 S 0.13876(17) -0.15850(13) -0.01751(11) 0.0479(5) Uani 1 1 d . . .
O1 O 0.0410(4) -0.1418(3) -0.1272(3) 0.0505(10) Uani 1 1 d . . .
O2 O 0.2037(4) -0.0352(3) 0.0351(3) 0.0494(10) Uani 1 1 d . . .
O3 O 0.2691(5) 0.2499(4) 0.1937(3) 0.0614(11) Uani 1 1 d . . .
N1 N 0.2007(5) -0.4750(5) -0.1754(4) 0.0529(12) Uani 1 1 d . . .
C1 C 0.2716(7) -0.2664(5) -0.0484(5) 0.0502(15) Uani 1 1 d . . .
C2 C 0.2350(6) -0.3809(6) -0.1157(4) 0.0466(14) Uani 1 1 d . . .
C3 C 0.0312(6) -0.2282(5) 0.0948(4) 0.0519(15) Uani 1 1 d . . .
H3A H 0.0914 -0.2405 0.1718 0.078 Uiso 1 1 calc R . .
H3B H -0.0077 -0.3168 0.0665 0.078 Uiso 1 1 calc R . .
H3C H -0.0498 -0.1661 0.1087 0.078 Uiso 1 1 calc R . .
C4 C 0.4028(7) 0.2572(6) 0.2704(6) 0.0709(19) Uani 1 1 d . . .
H4A H 0.4862 0.2254 0.2248 0.085 Uiso 1 1 calc R . .
H4B H 0.3962 0.1995 0.3444 0.085 Uiso 1 1 calc R . .
C5 C 0.4219(7) 0.4024(6) 0.3056(5) 0.0640(17) Uani 1 1 d . . .
H5A H 0.5265 0.4257 0.3216 0.077 Uiso 1 1 calc R . .
H5B H 0.3689 0.4244 0.3793 0.077 Uiso 1 1 calc R . .
C6 C 0.3560(7) 0.4755(6) 0.1930(6) 0.0660(18) Uani 1 1 d . . .
H6A H 0.3186 0.5666 0.2147 0.079 Uiso 1 1 calc R . .
H6B H 0.4287 0.4866 0.1306 0.079 Uiso 1 1 calc R . .
C7 C 0.2334(7) 0.3828(5) 0.1468(5) 0.0635(17) Uani 1 1 d . . .
H7A H 0.1395 0.4143 0.1767 0.076 Uiso 1 1 calc R . .
H7B H 0.2247 0.3818 0.0558 0.076 Uiso 1 1 calc R . .
H1 H 0.357(6) -0.256(6) -0.005(5) 0.08(2) Uiso 1 1 d . . .

loop_
_atom_site_aniso_label
_atom_site_aniso_U_11
_atom_site_aniso_U_22
_atom_site_aniso_U_33
_atom_site_aniso_U_23
_atom_site_aniso_U_13
_atom_site_aniso_U_12
Li1 0.073(7) 0.042(5) 0.038(5) -0.006(4) -0.002(4) 0.002(5)
S1 0.0716(10) 0.0358(8) 0.0358(7) -0.0014(6) 0.0014(6) 0.0004(7)
O1 0.071(3) 0.048(2) 0.0315(18) -0.0006(16) -0.0030(17) 0.0056(19)
O2 0.073(3) 0.0338(19) 0.0413(19) -0.0076(16) 0.0027(18) -0.0017(18)
O3 0.080(3) 0.036(2) 0.066(3) 0.0037(19) -0.013(2) -0.003(2)
N1 0.077(3) 0.042(3) 0.039(2) -0.005(2) -0.002(2) 0.006(2)
C1 0.064(4) 0.036(3) 0.050(3) -0.010(3) -0.003(3) 0.010(3)
C2 0.064(4) 0.045(3) 0.032(3) 0.005(3) 0.004(3) 0.011(3)
C3 0.076(4) 0.041(3) 0.039(3) -0.001(2) 0.006(3) -0.005(3)
C4 0.072(4) 0.051(4) 0.087(5) 0.013(3) -0.012(4) 0.002(3)
C5 0.079(5) 0.055(4) 0.056(4) -0.004(3) -0.003(3) -0.008(3)
C6 0.079(5) 0.046(3) 0.072(4) 0.011(3) -0.008(3) -0.002(3)
C7 0.086(5) 0.042(3) 0.060(4) 0.017(3) -0.011(3) -0.012(3)

loop_
_atom_type_symbol
_atom_type_description
_atom_type_scat_dispersion_real
_atom_type_scat_dispersion_imag
_atom_type_scat_source
Li Li -0.0003 0.0001 'International Tables Vol C Tables 4.2.6.8 and 6.1.1.4'
S S 0.1246 0.1234 'International Tables Vol C Tables 4.2.6.8 and 6.1.1.4'
O O 0.0106 0.0060 'International Tables Vol C Tables 4.2.6.8 and 6.1.1.4'
N N 0.0061 0.0033 'International Tables Vol C Tables 4.2.6.8 and 6.1.1.4'
C C 0.0033 0.0016 'International Tables Vol C Tables 4.2.6.8 and 6.1.1.4'
H H 0.0000 0.0000 'International Tables Vol C Tables 4.2.6.8 and 6.1.1.4'

loop_
_geom_angle_atom_site_label_1
_geom_angle_atom_site_label_2
_geom_angle_atom_site_label_3
_geom_angle
_geom_angle_site_symmetry_1
_geom_angle_site_symmetry_3
_geom_angle_publ_flag
O3 Li1 O1 105.9(4) . 3 ?
O3 Li1 O2 117.5(5) . . ?
O1 Li1 O2 103.1(4) 3 . ?
O3 Li1 N1 106.0(4) . 4_556 ?
O1 Li1 N1 119.4(5) 3 4_556 ?
O2 Li1 N1 105.6(4) . 4_556 ?
O2 S1 O1 116.5(2) . . ?
O2 S1 C1 108.8(3) . . ?
O1 S1 C1 108.9(3) . . ?
O2 S1 C3 106.4(2) . . ?
O1 S1 C3 105.8(2) . . ?
C1 S1 C3 110.3(3) . . ?
S1 O1 Li1 139.1(3) . 3 ?
S1 O2 Li1 134.2(4) . . ?
C7 O3 C4 109.2(4) . . ?
C7 O3 Li1 128.0(4) . . ?
C4 O3 Li1 122.7(4) . . ?
C2 N1 Li1 157.8(5) . 4 ?
C2 C1 S1 118.1(5) . . ?
C2 C1 H1 123(4) . . ?
S1 C1 H1 117(4) . . ?
N1 C2 C1 177.6(6) . . ?
S1 C3 H3A 109.5 . . ?
S1 C3 H3B 109.5 . . ?
H3A C3 H3B 109.5 . . ?
S1 C3 H3C 109.5 . . ?
H3A C3 H3C 109.5 . . ?
H3B C3 H3C 109.5 . . ?
O3 C4 C5 106.3(5) . . ?
O3 C4 H4A 110.5 . . ?
C5 C4 H4A 110.5 . . ?
O3 C4 H4B 110.5 . . ?
C5 C4 H4B 110.5 . . ?
H4A C4 H4B 108.7 . . ?
C4 C5 C6 102.1(5) . . ?
C4 C5 H5A 111.3 . . ?
C6 C5 H5A 111.3 . . ?
C4 C5 H5B 111.3 . . ?
C6 C5 H5B 111.3 . . ?
H5A C5 H5B 109.2 . . ?
C7 C6 C5 103.6(5) . . ?
C7 C6 H6A 111.0 . . ?
C5 C6 H6A 111.0 . . ?
C7 C6 H6B 111.0 . . ?
C5 C6 H6B 111.0 . . ?
H6A C6 H6B 109.0 . . ?
O3 C7 C6 106.3(5) . . ?
O3 C7 H7A 110.5 . . ?
C6 C7 H7A 110.5 . . ?
O3 C7 H7B 110.5 . . ?
C6 C7 H7B 110.5 . . ?
H7A C7 H7B 108.7 . . ?

loop_
_geom_bond_atom_site_label_1
_geom_bond_atom_site_label_2
_geom_bond_distance
_geom_bond_site_symmetry_2
_geom_bond_publ_flag
Li1 O3 1.916(10) . ?
Li1 O1 1.938(10) 3 ?
Li1 O2 1.964(9) . ?
Li1 N1 2.001(9) 4_556 ?
S1 O2 1.447(3) . ?
S1 O1 1.455(3) . ?
S1 C1 1.664(6) . ?
S1 C3 1.760(5) . ?
O3 C7 1.427(6) . ?
O3 C4 1.439(7) . ?
N1 C2 1.159(6) . ?
C1 C2 1.369(8) . ?
C1 H1 0.89(6) . ?
C3 H3A 0.9800 . ?
C3 H3B 0.9800 . ?
C3 H3C 0.9800 . ?
C4 C5 1.479(8) . ?
C4 H4A 0.9900 . ?
C4 H4B 0.9900 . ?
C5 C6 1.511(7) . ?
C5 H5A 0.9900 . ?
C5 H5B 0.9900 . ?
C6 C7 1.505(8) . ?
C6 H6A 0.9900 . ?
C6 H6B 0.9900 . ?
C7 H7A 0.9900 . ?
C7 H7B 0.9900 . ?

loop_
_geom_torsion_atom_site_label_1
_geom_torsion_atom_site_label_2
_geom_torsion_atom_site_label_3
_geom_torsion_atom_site_label_4
_geom_torsion
_geom_torsion_site_symmetry_1
_geom_torsion_site_symmetry_2
_geom_torsion_site_symmetry_3
_geom_torsion_site_symmetry_4
_geom_torsion_publ_flag
O2 S1 O1 Li1 -78.0(6) . . . 3 ?
C1 S1 O1 Li1 158.5(5) . . . 3 ?
C3 S1 O1 Li1 40.0(6) . . . 3 ?
O1 S1 O2 Li1 98.3(5) . . . . ?
C1 S1 O2 Li1 -138.1(5) . . . . ?
C3 S1 O2 Li1 -19.3(5) . . . . ?
O3 Li1 O2 S1 -173.6(3) . . . . ?
O1 Li1 O2 S1 -57.6(6) 3 . . . ?
N1 Li1 O2 S1 68.5(6) 4_556 . . . ?
O1 Li1 O3 C7 -20.7(7) 3 . . . ?
O2 Li1 O3 C7 93.8(7) . . . . ?
N1 Li1 O3 C7 -148.5(5) 4_556 . . . ?
O1 Li1 O3 C4 155.2(5) 3 . . . ?
O2 Li1 O3 C4 -90.3(6) . . . . ?
N1 Li1 O3 C4 27.3(7) 4_556 . . . ?
O2 S1 C1 C2 -170.3(4) . . . . ?
O1 S1 C1 C2 -42.3(5) . . . . ?
C3 S1 C1 C2 73.4(5) . . . . ?
Li1 N1 C2 C1 48(16) 4 . . . ?
S1 C1 C2 N1 42(15) . . . . ?
C7 O3 C4 C5 19.5(7) . . . . ?
Li1 O3 C4 C5 -157.0(5) . . . . ?
O3 C4 C5 C6 -33.1(7) . . . . ?
C4 C5 C6 C7 34.0(7) . . . . ?
C4 O3 C7 C6 2.7(7) . . . . ?
Li1 O3 C7 C6 179.0(5) . . . . ?
C5 C6 C7 O3 -23.1(7) . . . . ?
